data_7714365
loop_
_publ_author_name
'Zheng, Xiongfei'
'Crumpton, Agamemnon'
'Ellwanger, Mathias'
'Aldridge, Simon'

_publ_section_title
;
 A planar per-borylated digermene
;
_journal_name_full 'Dalton Transactions'
_journal_paper_doi 10.1039/D3DT03416J
_journal_year 2023
_chemical_formula_moiety 'C32 H40 B2 N2 O2'
_chemical_formula_sum 'C32 H40 B2 N2 O2'
_chemical_formula_weight 506.28
_space_group_crystal_system monoclinic
_space_group_IT_number 14
_space_group_name_Hall '-P 2ybc'
_space_group_name_H-M_alt 'P 1 21/c 1'
_atom_sites_solution_hydrogens geom
_atom_sites_solution_primary dual
_audit_creation_date 2022-06-04
_audit_creation_method
;
Olex2 1.5
(compiled 2022.04.07 svn.rca3783a0 for OlexSys, GUI svn.r6498)
;
_audit_update_record
;
2023-10-12 deposited with the CCDC.	2023-11-01 downloaded from the CCDC.
;
_cell_angle_alpha 90
_cell_angle_beta 105.5900(10)
_cell_angle_gamma 90
_cell_formula_units_Z 4
_cell_length_a 16.5820(2)
_cell_length_b 11.08990(10)
_cell_length_c 16.7948(2)
_cell_measurement_reflns_used 14895
_cell_measurement_temperature 150.01(16)
_cell_measurement_theta_max 76.1620
_cell_measurement_theta_min 4.3570
_cell_volume 2974.82(6)
_computing_cell_refinement 'CrysAlisPro 1.171.41.117a (Rigaku OD, 2021)'
_computing_data_collection 'CrysAlisPro 1.171.41.117a (Rigaku OD, 2021)'
_computing_data_reduction 'CrysAlisPro 1.171.41.117a (Rigaku OD, 2021)'
_computing_molecular_graphics 'Olex2 1.5 (Dolomanov et al., 2009)'
_computing_publication_material 'Olex2 1.5 (Dolomanov et al., 2009)'
_computing_structure_refinement 'SHELXL 2018/3 (Sheldrick, 2015)'
_computing_structure_solution 'SHELXT 2018/2 (Sheldrick, 2018)'
_diffrn_ambient_environment N~2~
_diffrn_ambient_temperature 150.01(16)
_diffrn_detector 'CCD plate'
_diffrn_detector_area_resol_mean 10.4102
_diffrn_detector_type Atlas
_diffrn_measured_fraction_theta_full 1.000
_diffrn_measured_fraction_theta_max 0.991
_diffrn_measurement_details
;
List of Runs (angles in degrees, time in seconds):

  # Type    Start    End  Width  t~exp~   \w     \q     \k     \f   Frames
#--------------------------------------------------------------------------
  1  \w    -22.00  28.00   1.00    2.00    --  -42.66  38.00-180.00   50
  2  \w      2.00  36.00   1.00    2.00    --  -42.66  19.00 120.00   34
  3  \w     -1.00  29.00   1.00    2.00    --  -42.66  19.00-150.00   30
  4  \w     -1.00  31.00   1.00    2.00    --  -42.66  19.00 -30.00   32
  5  \w    -22.00  10.00   1.00    2.00    --  -42.66  38.00-120.00   32
  6  \w     79.00 125.00   1.00    2.00    --   42.66 178.00 -90.00   46
  7  \w     70.00 103.00   1.00    2.00    --   42.66 169.00  10.00   33
  8  \w    105.00 168.00   1.00    5.00    --  111.00  77.00-120.00   63
  9  \w     40.00  66.00   1.00    5.00    --  111.00 -45.00-180.00   26
 10  \w     43.00  71.00   1.00    5.00    --  111.00 -45.00 120.00   28
 11  \w     70.00 112.00   1.00    5.00    --  111.00-125.00-150.00   42
 12  \w     55.00  81.00   1.00    5.00    --  111.00 -77.00-180.00   26
 13  \w    102.00 127.00   1.00    5.00    --  111.00 -77.00-180.00   25
 14  \w     41.00  89.00   1.00    5.00    --  111.00 -61.00  90.00   48
 15  \w     87.00 168.00   1.00    5.00    --  111.00  45.00 -60.00   81
 16  \w     46.00  71.00   1.00    5.00    --  111.00 -45.00 -90.00   25
 17  \w     40.00  68.00   1.00    5.00    --  111.00 -45.00-150.00   28
 18  \w     83.00 112.00   1.00    5.00    --  111.00-125.00-180.00   29
 19  \w     46.00  72.00   1.00    5.00    --  111.00 -45.00 150.00   26
 20  \w     42.00  68.00   1.00    5.00    --  111.00 -45.00   0.00   26
 21  \w     71.00 112.00   1.00    5.00    --  111.00-125.00 -90.00   41
 22  \w     39.00  65.00   1.00    5.00    --  111.00-125.00 120.00   26
 23  \w     41.00  67.00   1.00    5.00    --  111.00-125.00-180.00   26
 24  \w    105.00 133.00   1.00    5.00    --  111.00  77.00   0.00   28
 25  \w     86.00 111.00   1.00    5.00    --  111.00-125.00-120.00   25
 26  \w     88.00 165.00   1.00    5.00    --  111.00  30.00-150.00   77
 27  \w      9.00  36.00   1.00    2.00    --  -42.66  19.00-180.00   27
 28  \w      4.00  36.00   1.00    2.00    --  -42.66  19.00  60.00   32
 29  \w      4.00  36.00   1.00    2.00    --  -42.66  19.00  90.00   32
 30  \w      1.00  27.00   1.00    2.00    --  -42.66  19.00 -90.00   26
 31  \w     70.00  98.00   1.00    2.00    --   42.66 178.00 150.00   28
 32  \w     62.00 127.00   1.00    2.00    --   42.66 178.00  90.00   65
 33  \w     62.00  88.00   1.00    5.00    --  111.00 -95.00 -30.00   26
 34  \w     82.00 108.00   1.00    5.00    --  111.00-108.00-138.28   26
 35  \w     77.00 107.00   1.00    5.00    --  111.00-103.00  90.85   30
 36  \w     40.00  72.00   1.00    5.00    --  111.00 -45.00 -60.00   32
 37  \w     66.00 109.00   1.00    5.00    --  111.00-125.00 -60.00   43
 38  \w    111.00 150.00   1.00    5.00    --  111.00  77.00  30.00   39
 39  \w    119.00 146.00   1.00    5.00    --  111.00  30.00 -30.00   27
 40  \w     40.00  72.00   1.00    5.00    --  111.00 -45.00 -30.00   32
 41  \w     76.00 117.00   1.00    5.00    --  111.00-132.00  39.75   41
 42  \w     64.00  92.00   1.00    5.00    --  111.00 -61.00   0.00   28
 43  \w    149.00 175.00   1.00    5.00    --  111.00  30.00 -90.00   26
 44  \w     90.00 105.00   1.00    5.00    --  111.00  30.00 -90.00   15
;
_diffrn_measurement_device 'four-circle diffractometer'
_diffrn_measurement_device_type 'SuperNova, Dual, Cu at home/near, Atlas'
_diffrn_measurement_method '\w scans'
_diffrn_orient_matrix_type 'CrysAlisPro convention (1999,Acta A55,543-557)'
_diffrn_orient_matrix_UB_11 -0.0044172000
_diffrn_orient_matrix_UB_12 -0.1367910000
_diffrn_orient_matrix_UB_13 0.0139494000
_diffrn_orient_matrix_UB_21 -0.0829067000
_diffrn_orient_matrix_UB_22 -0.0062968000
_diffrn_orient_matrix_UB_23 -0.0687689000
_diffrn_orient_matrix_UB_31 0.0491453000
_diffrn_orient_matrix_UB_32 -0.0228610000
_diffrn_orient_matrix_UB_33 -0.0644439000
_diffrn_radiation_monochromator mirror
_diffrn_radiation_probe x-ray
_diffrn_radiation_type 'Cu K\a'
_diffrn_radiation_wavelength 1.54184
_diffrn_reflns_av_R_equivalents 0.0225
_diffrn_reflns_av_unetI/netI 0.0165
_diffrn_reflns_Laue_measured_fraction_full 1.000
_diffrn_reflns_Laue_measured_fraction_max 0.991
_diffrn_reflns_limit_h_max 20
_diffrn_reflns_limit_h_min -20
_diffrn_reflns_limit_k_max 13
_diffrn_reflns_limit_k_min -13
_diffrn_reflns_limit_l_max 15
_diffrn_reflns_limit_l_min -20
_diffrn_reflns_number 25640
_diffrn_reflns_point_group_measured_fraction_full 1.000
_diffrn_reflns_point_group_measured_fraction_max 0.991
_diffrn_reflns_theta_full 67.684
_diffrn_reflns_theta_max 76.134
_diffrn_reflns_theta_min 4.835
_diffrn_source 'micro-focus sealed X-ray tube'
_diffrn_source_type 'SuperNova (Cu) X-ray Source'
_exptl_absorpt_coefficient_mu 0.530
_exptl_absorpt_correction_T_max 1.000
_exptl_absorpt_correction_T_min 0.413
_exptl_absorpt_correction_type gaussian
_exptl_absorpt_process_details
;
CrysAlisPro 1.171.41.117a (Rigaku Oxford Diffraction, 2021)
Numerical absorption correction based on gaussian integration over
a multifaceted crystal model
Empirical absorption correction using spherical harmonics,
implemented in SCALE3 ABSPACK scaling algorithm.
;
_exptl_crystal_colour 'clear light yellow'
_exptl_crystal_colour_lustre clear
_exptl_crystal_colour_modifier light
_exptl_crystal_colour_primary yellow
_exptl_crystal_density_diffrn 1.130
_exptl_crystal_description block
_exptl_crystal_F_000 1088
_exptl_crystal_size_max 0.479
_exptl_crystal_size_mid 0.281
_exptl_crystal_size_min 0.219
_refine_diff_density_max 0.288
_refine_diff_density_min -0.251
_refine_diff_density_rms 0.038
_refine_ls_extinction_method none
_refine_ls_goodness_of_fit_ref 1.038
_refine_ls_hydrogen_treatment constr
_refine_ls_matrix_type full
_refine_ls_number_parameters 351
_refine_ls_number_reflns 6152
_refine_ls_number_restraints 0
_refine_ls_restrained_S_all 1.038
_refine_ls_R_factor_all 0.0453
_refine_ls_R_factor_gt 0.0408
_refine_ls_shift/su_max 0.001
_refine_ls_shift/su_mean 0.000
_refine_ls_structure_factor_coef Fsqd
_refine_ls_weighting_details 'w=1/[\s^2^(Fo^2^)+(0.0551P)^2^+0.8624P] where P=(Fo^2^+2Fc^2^)/3'
_refine_ls_weighting_scheme calc
_refine_ls_wR_factor_gt 0.1062
_refine_ls_wR_factor_ref 0.1105
_reflns_Friedel_coverage 0.000
_reflns_number_gt 5495
_reflns_number_total 6152
_reflns_threshold_expression 'I > 2\s(I)'
_cod_data_source_file d3dt03416j1.cif
_cod_data_source_block 212xzme22_mp_num
_cod_database_code 7714365
_shelx_shelxl_version_number 2018/3
_chemical_oxdiff_formula 'C32 H40 B2 O2 N2'
_shelx_space_group_comment
;
The symmetry employed for this shelxl refinement is uniquely defined
by the following loop, which should always be used as a source of
symmetry information in preference to the above space-group names.
They are only intended as comments.
;
_shelx_estimated_absorpt_t_max 0.893
_shelx_estimated_absorpt_t_min 0.785
_olex2_refinement_description
;
1. Fixed Uiso
 At 1.2 times of:
  All C(H) groups
 At 1.5 times of:
  All C(H,H,H) groups
2.a Ternary CH refined with riding coordinates:
 C9(H9), C12(H12), C21(H21), C24(H24)
2.b Aromatic/amide H refined with riding coordinates:
 C1(H1), C2(H2), C5(H5), C6(H6), C7(H7), C17(H17), C18(H18), C19(H19),
 C31(H31), C32(H32), C33(H33), C34(H34)
2.c Idealised Me refined as rotating group:
 C10(H10A,H10B,H10C), C11(H11A,H11B,H11C), C13(H13A,H13B,H13C), C14(H14A,H14B,
 H14C), C22(H22A,H22B,H22C), C23(H23A,H23B,H23C), C25(H25A,H25B,H25C), C26(H26A,
 H26B,H26C)
;
_olex2_submission_special_instructions 'No special instructions were received'
_oxdiff_exptl_absorpt_empirical_details
;
Empirical correction (ABSPACK) includes:
- Absorption correction using spherical harmonics
- Frame scaling
;
_oxdiff_exptl_absorpt_empirical_full_max 1.388
_oxdiff_exptl_absorpt_empirical_full_min 0.798

loop_
_space_group_symop_operation_xyz
'x, y, z'
'-x, y+1/2, -z+1/2'
'-x, -y, -z'
'x, -y-1/2, z-1/2'

loop_
_atom_site_label
_atom_site_type_symbol
_atom_site_fract_x
_atom_site_fract_y
_atom_site_fract_z
_atom_site_U_iso_or_equiv
_atom_site_adp_type
_atom_site_occupancy
_atom_site_site_symmetry_order
_atom_site_calc_flag
_atom_site_refinement_flags_posn
_atom_site_refinement_flags_adp
_atom_site_refinement_flags_occupancy
_atom_site_disorder_assembly
_atom_site_disorder_group
O1 O 0.18792(5) 0.29344(7) 0.61726(5) 0.02732(18) Uani 1 1 d . . . . .
O2 O 0.24929(5) 0.22065(7) 0.74650(5) 0.02876(18) Uani 1 1 d . . . . .
N1 N 0.23670(5) 0.57343(8) 0.70840(6) 0.02334(19) Uani 1 1 d . . . . .
N2 N 0.35164(5) 0.48694(8) 0.79234(5) 0.02247(19) Uani 1 1 d . . . . .
C1 C 0.28515(7) 0.66205(10) 0.75811(7) 0.0273(2) Uani 1 1 d . . . . .
H1 H 0.271848 0.745466 0.756980 0.033 Uiso 1 1 calc R U . . .
C2 C 0.35398(7) 0.61016(10) 0.80805(7) 0.0269(2) Uani 1 1 d . . . . .
H2 H 0.397048 0.651201 0.847547 0.032 Uiso 1 1 calc R U . . .
C3 C 0.15548(7) 0.59874(9) 0.65423(7) 0.0242(2) Uani 1 1 d . . . . .
C4 C 0.08554(7) 0.58703(10) 0.68552(7) 0.0275(2) Uani 1 1 d . . . . .
C5 C 0.00663(7) 0.60782(11) 0.63149(8) 0.0334(3) Uani 1 1 d . . . . .
H5 H -0.041805 0.600260 0.651081 0.040 Uiso 1 1 calc R U . . .
C6 C -0.00212(7) 0.63923(11) 0.54994(8) 0.0352(3) Uani 1 1 d . . . . .
H6 H -0.056328 0.651749 0.513797 0.042 Uiso 1 1 calc R U . . .
C7 C 0.06808(8) 0.65250(11) 0.52083(8) 0.0323(3) Uani 1 1 d . . . . .
H7 H 0.061424 0.675488 0.464939 0.039 Uiso 1 1 calc R U . . .
C8 C 0.14842(7) 0.63264(10) 0.57225(7) 0.0274(2) Uani 1 1 d . . . . .
C9 C 0.09351(8) 0.54915(12) 0.77431(8) 0.0336(3) Uani 1 1 d . . . . .
H9 H 0.154151 0.552311 0.805050 0.040 Uiso 1 1 calc R U . . .
C10 C 0.06340(11) 0.41913(14) 0.77746(11) 0.0495(4) Uani 1 1 d . . . . .
H10A H 0.071980 0.394632 0.835206 0.074 Uiso 1 1 calc R U . . .
H10B H 0.095238 0.365635 0.750692 0.074 Uiso 1 1 calc R U . . .
H10C H 0.003724 0.413929 0.748510 0.074 Uiso 1 1 calc R U . . .
C11 C 0.04617(9) 0.63355(13) 0.81766(9) 0.0410(3) Uani 1 1 d . . . . .
H11A H -0.013776 0.630534 0.789451 0.062 Uiso 1 1 calc R U . . .
H11B H 0.066694 0.716141 0.816085 0.062 Uiso 1 1 calc R U . . .
H11C H 0.055182 0.608152 0.875281 0.062 Uiso 1 1 calc R U . . .
C12 C 0.22452(8) 0.64405(12) 0.53842(8) 0.0332(3) Uani 1 1 d . . . . .
H12 H 0.275335 0.626129 0.584611 0.040 Uiso 1 1 calc R U . . .
C13 C 0.22039(15) 0.5514(2) 0.47097(16) 0.0823(7) Uani 1 1 d . . . . .
H13A H 0.212599 0.470966 0.491839 0.123 Uiso 1 1 calc R U . . .
H13B H 0.272651 0.553321 0.454286 0.123 Uiso 1 1 calc R U . . .
H13C H 0.173266 0.570217 0.423218 0.123 Uiso 1 1 calc R U . . .
C14 C 0.23417(10) 0.76944(15) 0.50768(13) 0.0546(4) Uani 1 1 d . . . . .
H14A H 0.184373 0.790315 0.463286 0.082 Uiso 1 1 calc R U . . .
H14B H 0.283753 0.772546 0.486533 0.082 Uiso 1 1 calc R U . . .
H14C H 0.240654 0.827020 0.553237 0.082 Uiso 1 1 calc R U . . .
C15 C 0.41635(7) 0.40551(10) 0.83519(7) 0.0237(2) Uani 1 1 d . . . . .
C16 C 0.40681(7) 0.34466(11) 0.90491(7) 0.0282(2) Uani 1 1 d . . . . .
C17 C 0.46814(8) 0.26055(12) 0.94210(8) 0.0344(3) Uani 1 1 d . . . . .
H17 H 0.463176 0.217574 0.989481 0.041 Uiso 1 1 calc R U . . .
C18 C 0.53589(8) 0.23901(12) 0.91093(8) 0.0363(3) Uani 1 1 d . . . . .
H18 H 0.576237 0.180043 0.936187 0.044 Uiso 1 1 calc R U . . .
C19 C 0.54536(7) 0.30261(12) 0.84333(8) 0.0334(3) Uani 1 1 d . . . . .
H19 H 0.592737 0.287825 0.823128 0.040 Uiso 1 1 calc R U . . .
C20 C 0.48628(7) 0.38833(10) 0.80427(7) 0.0268(2) Uani 1 1 d . . . . .
C21 C 0.33417(8) 0.37011(12) 0.94158(8) 0.0355(3) Uani 1 1 d . . . . .
H21 H 0.293348 0.423081 0.902214 0.043 Uiso 1 1 calc R U . . .
C22 C 0.28854(10) 0.25479(15) 0.95418(9) 0.0453(3) Uani 1 1 d . . . . .
H22A H 0.326270 0.204114 0.995777 0.068 Uiso 1 1 calc R U . . .
H22B H 0.270837 0.210670 0.901810 0.068 Uiso 1 1 calc R U . . .
H22C H 0.239268 0.275690 0.973027 0.068 Uiso 1 1 calc R U . . .
C23 C 0.36530(11) 0.43792(16) 1.02353(11) 0.0542(4) Uani 1 1 d . . . . .
H23A H 0.317658 0.457461 1.045316 0.081 Uiso 1 1 calc R U . . .
H23B H 0.393187 0.512546 1.014394 0.081 Uiso 1 1 calc R U . . .
H23C H 0.404990 0.387155 1.063331 0.081 Uiso 1 1 calc R U . . .
C24 C 0.49627(7) 0.45862(12) 0.72990(7) 0.0315(3) Uani 1 1 d . . . . .
H24 H 0.462557 0.534235 0.725877 0.038 Uiso 1 1 calc R U . . .
C25 C 0.46086(12) 0.38647(17) 0.65087(9) 0.0547(4) Uani 1 1 d . . . . .
H25A H 0.491909 0.310687 0.653687 0.082 Uiso 1 1 calc R U . . .
H25B H 0.466313 0.433501 0.603185 0.082 Uiso 1 1 calc R U . . .
H25C H 0.401627 0.368870 0.644962 0.082 Uiso 1 1 calc R U . . .
C26 C 0.58637(10) 0.49482(19) 0.73748(11) 0.0586(5) Uani 1 1 d . . . . .
H26A H 0.608718 0.538543 0.789454 0.088 Uiso 1 1 calc R U . . .
H26B H 0.588440 0.546871 0.690920 0.088 Uiso 1 1 calc R U . . .
H26C H 0.620093 0.422394 0.736970 0.088 Uiso 1 1 calc R U . . .
C30 C 0.16629(7) 0.17328(10) 0.62105(7) 0.0258(2) Uani 1 1 d . . . . .
C31 C 0.11663(8) 0.10193(12) 0.55993(8) 0.0333(3) Uani 1 1 d . . . . .
H31 H 0.092303 0.131676 0.505739 0.040 Uiso 1 1 calc R U . . .
C32 C 0.10420(8) -0.01617(12) 0.58219(9) 0.0357(3) Uani 1 1 d . . . . .
H32 H 0.070504 -0.068550 0.542005 0.043 Uiso 1 1 calc R U . . .
C33 C 0.13954(8) -0.05946(11) 0.66124(9) 0.0360(3) Uani 1 1 d . . . . .
H33 H 0.128912 -0.140282 0.674210 0.043 Uiso 1 1 calc R U . . .
C34 C 0.19048(8) 0.01335(11) 0.72226(8) 0.0342(3) Uani 1 1 d . . . . .
H34 H 0.215293 -0.015777 0.776514 0.041 Uiso 1 1 calc R U . . .
C35 C 0.20275(7) 0.12986(10) 0.69937(7) 0.0263(2) Uani 1 1 d . . . . .
B1 B 0.27671(7) 0.45906(11) 0.72929(7) 0.0228(2) Uani 1 1 d . . . . .
B2 B 0.23868(7) 0.32164(11) 0.69562(8) 0.0243(2) Uani 1 1 d . . . . .

loop_
_atom_site_aniso_label
_atom_site_aniso_U_11
_atom_site_aniso_U_22
_atom_site_aniso_U_33
_atom_site_aniso_U_23
_atom_site_aniso_U_13
_atom_site_aniso_U_12
O1 0.0283(4) 0.0233(4) 0.0271(4) -0.0001(3) 0.0018(3) -0.0038(3)
O2 0.0310(4) 0.0213(4) 0.0286(4) -0.0006(3) -0.0013(3) -0.0012(3)
N1 0.0193(4) 0.0206(4) 0.0282(4) 0.0005(3) 0.0029(3) -0.0005(3)
N2 0.0200(4) 0.0199(4) 0.0253(4) -0.0002(3) 0.0023(3) 0.0006(3)
C1 0.0240(5) 0.0186(5) 0.0371(6) -0.0012(4) 0.0046(4) -0.0018(4)
C2 0.0235(5) 0.0214(5) 0.0331(6) -0.0035(4) 0.0027(4) -0.0042(4)
C3 0.0203(5) 0.0179(5) 0.0308(5) -0.0004(4) 0.0009(4) 0.0009(4)
C4 0.0227(5) 0.0219(5) 0.0360(6) 0.0004(4) 0.0045(4) -0.0006(4)
C5 0.0209(5) 0.0314(6) 0.0455(7) 0.0002(5) 0.0048(5) -0.0006(4)
C6 0.0234(6) 0.0305(6) 0.0436(7) 0.0002(5) -0.0048(5) 0.0023(5)
C7 0.0327(6) 0.0275(6) 0.0313(6) 0.0017(5) -0.0006(5) 0.0032(5)
C8 0.0268(5) 0.0213(5) 0.0321(6) 0.0000(4) 0.0042(4) 0.0019(4)
C9 0.0262(6) 0.0360(7) 0.0392(7) 0.0062(5) 0.0094(5) -0.0003(5)
C10 0.0585(9) 0.0350(7) 0.0647(10) 0.0104(7) 0.0332(8) 0.0024(7)
C11 0.0399(7) 0.0423(8) 0.0423(7) -0.0033(6) 0.0136(6) -0.0029(6)
C12 0.0312(6) 0.0355(7) 0.0326(6) 0.0047(5) 0.0082(5) 0.0063(5)
C13 0.0927(15) 0.0663(12) 0.1145(18) -0.0406(12) 0.0738(14) -0.0200(11)
C14 0.0414(8) 0.0435(8) 0.0855(12) 0.0174(8) 0.0280(8) 0.0038(6)
C15 0.0204(5) 0.0214(5) 0.0252(5) -0.0023(4) -0.0008(4) 0.0004(4)
C16 0.0259(5) 0.0261(6) 0.0299(6) 0.0014(4) 0.0029(4) -0.0006(4)
C17 0.0348(6) 0.0307(6) 0.0336(6) 0.0070(5) 0.0020(5) 0.0022(5)
C18 0.0309(6) 0.0305(6) 0.0413(7) 0.0036(5) -0.0012(5) 0.0087(5)
C19 0.0257(6) 0.0344(7) 0.0378(6) -0.0032(5) 0.0046(5) 0.0064(5)
C20 0.0231(5) 0.0274(6) 0.0270(5) -0.0045(4) 0.0015(4) 0.0001(4)
C21 0.0335(6) 0.0383(7) 0.0357(6) 0.0087(5) 0.0114(5) 0.0050(5)
C22 0.0449(8) 0.0553(9) 0.0387(7) 0.0017(6) 0.0165(6) -0.0113(7)
C23 0.0645(10) 0.0456(9) 0.0588(9) -0.0130(7) 0.0274(8) -0.0002(7)
C24 0.0280(6) 0.0365(7) 0.0299(6) -0.0003(5) 0.0075(5) 0.0046(5)
C25 0.0704(11) 0.0604(10) 0.0321(7) -0.0066(7) 0.0118(7) 0.0007(8)
C26 0.0378(8) 0.0849(13) 0.0538(9) 0.0202(9) 0.0135(7) -0.0071(8)
C30 0.0230(5) 0.0222(5) 0.0316(6) -0.0028(4) 0.0063(4) -0.0009(4)
C31 0.0303(6) 0.0320(6) 0.0342(6) -0.0067(5) 0.0030(5) -0.0037(5)
C32 0.0280(6) 0.0285(6) 0.0487(7) -0.0128(5) 0.0068(5) -0.0041(5)
C33 0.0314(6) 0.0191(5) 0.0579(8) -0.0027(5) 0.0128(6) -0.0011(5)
C34 0.0344(6) 0.0240(6) 0.0419(7) 0.0032(5) 0.0064(5) 0.0013(5)
C35 0.0229(5) 0.0223(5) 0.0320(6) -0.0035(4) 0.0042(4) 0.0004(4)
B1 0.0207(5) 0.0222(6) 0.0241(5) -0.0003(4) 0.0035(4) 0.0002(4)
B2 0.0199(5) 0.0227(6) 0.0282(6) -0.0010(5) 0.0027(4) 0.0015(4)

loop_
_atom_type_symbol
_atom_type_description
_atom_type_scat_dispersion_real
_atom_type_scat_dispersion_imag
_atom_type_scat_source
C C 0.0181 0.0091 'International Tables Vol C Tables 4.2.6.8 and 6.1.1.4'
H H 0.0000 0.0000 'International Tables Vol C Tables 4.2.6.8 and 6.1.1.4'
B B 0.0090 0.0039 'International Tables Vol C Tables 4.2.6.8 and 6.1.1.4'
N N 0.0311 0.0180 'International Tables Vol C Tables 4.2.6.8 and 6.1.1.4'
O O 0.0492 0.0322 'International Tables Vol C Tables 4.2.6.8 and 6.1.1.4'

loop_
_exptl_crystal_face_index_h
_exptl_crystal_face_index_k
_exptl_crystal_face_index_l
_exptl_crystal_face_perp_dist
2 0 -1 0.1101
-2 0 1 0.1430
0 -1 2 0.1789
0 1 -2 0.1174
1 2 2 0.2183
-1 -1 -2 0.1531
-1 -1 1 0.1086
1 1 -1 0.1106
1 0 2 0.1905
-1 0 -2 0.1541
-2 -1 -1 0.1293
2 1 1 0.1964
-2 -1 0 0.1090
2 1 0 0.1575
-2 0 -1 0.1158
2 0 1 0.1515
1 -1 2 0.1745
-2 1 -2 0.1151
2 -1 2 0.1703
-2 -1 1 0.1113
1 -1 1 0.1576
1 0 0 0.1087
2 -2 -1 0.1580
-1 2 1 0.2144

loop_
_geom_angle_atom_site_label_1
_geom_angle_atom_site_label_2
_geom_angle_atom_site_label_3
_geom_angle
_geom_angle_site_symmetry_1
_geom_angle_site_symmetry_3
_geom_angle_publ_flag
C30 O1 B2 105.69(9) . . ?
C35 O2 B2 106.02(9) . . ?
C1 N1 C3 122.18(9) . . ?
C1 N1 B1 108.86(9) . . ?
B1 N1 C3 128.52(9) . . ?
C2 N2 C15 122.88(9) . . ?
C2 N2 B1 109.08(9) . . ?
B1 N2 C15 128.04(9) . . ?
N1 C1 H1 125.5 . . ?
C2 C1 N1 109.03(10) . . ?
C2 C1 H1 125.5 . . ?
N2 C2 H2 125.5 . . ?
C1 C2 N2 108.98(10) . . ?
C1 C2 H2 125.5 . . ?
C4 C3 N1 118.29(10) . . ?
C8 C3 N1 119.43(10) . . ?
C8 C3 C4 122.28(10) . . ?
C3 C4 C9 122.05(10) . . ?
C5 C4 C3 117.78(11) . . ?
C5 C4 C9 120.14(11) . . ?
C4 C5 H5 119.5 . . ?
C6 C5 C4 121.06(11) . . ?
C6 C5 H5 119.5 . . ?
C5 C6 H6 119.9 . . ?
C5 C6 C7 120.11(11) . . ?
C7 C6 H6 119.9 . . ?
C6 C7 H7 119.4 . . ?
C6 C7 C8 121.13(11) . . ?
C8 C7 H7 119.4 . . ?
C3 C8 C12 122.03(10) . . ?
C7 C8 C3 117.63(11) . . ?
C7 C8 C12 120.31(11) . . ?
C4 C9 H9 107.9 . . ?
C4 C9 C10 110.54(12) . . ?
C4 C9 C11 112.22(11) . . ?
C10 C9 H9 107.9 . . ?
C11 C9 H9 107.9 . . ?
C11 C9 C10 110.28(11) . . ?
C9 C10 H10A 109.5 . . ?
C9 C10 H10B 109.5 . . ?
C9 C10 H10C 109.5 . . ?
H10A C10 H10B 109.5 . . ?
H10A C10 H10C 109.5 . . ?
H10B C10 H10C 109.5 . . ?
C9 C11 H11A 109.5 . . ?
C9 C11 H11B 109.5 . . ?
C9 C11 H11C 109.5 . . ?
H11A C11 H11B 109.5 . . ?
H11A C11 H11C 109.5 . . ?
H11B C11 H11C 109.5 . . ?
C8 C12 H12 107.7 . . ?
C13 C12 C8 110.31(12) . . ?
C13 C12 H12 107.7 . . ?
C14 C12 C8 112.31(11) . . ?
C14 C12 H12 107.7 . . ?
C14 C12 C13 110.89(14) . . ?
C12 C13 H13A 109.5 . . ?
C12 C13 H13B 109.5 . . ?
C12 C13 H13C 109.5 . . ?
H13A C13 H13B 109.5 . . ?
H13A C13 H13C 109.5 . . ?
H13B C13 H13C 109.5 . . ?
C12 C14 H14A 109.5 . . ?
C12 C14 H14B 109.5 . . ?
C12 C14 H14C 109.5 . . ?
H14A C14 H14B 109.5 . . ?
H14A C14 H14C 109.5 . . ?
H14B C14 H14C 109.5 . . ?
C16 C15 N2 119.03(10) . . ?
C16 C15 C20 122.34(10) . . ?
C20 C15 N2 118.62(10) . . ?
C15 C16 C17 117.67(11) . . ?
C15 C16 C21 122.06(10) . . ?
C17 C16 C21 120.25(11) . . ?
C16 C17 H17 119.5 . . ?
C18 C17 C16 120.95(12) . . ?
C18 C17 H17 119.5 . . ?
C17 C18 H18 119.8 . . ?
C19 C18 C17 120.44(11) . . ?
C19 C18 H18 119.8 . . ?
C18 C19 H19 119.5 . . ?
C18 C19 C20 120.92(11) . . ?
C20 C19 H19 119.5 . . ?
C15 C20 C24 121.17(10) . . ?
C19 C20 C15 117.60(11) . . ?
C19 C20 C24 121.21(11) . . ?
C16 C21 H21 108.1 . . ?
C16 C21 C22 112.11(11) . . ?
C16 C21 C23 110.07(11) . . ?
C22 C21 H21 108.1 . . ?
C22 C21 C23 110.26(12) . . ?
C23 C21 H21 108.1 . . ?
C21 C22 H22A 109.5 . . ?
C21 C22 H22B 109.5 . . ?
C21 C22 H22C 109.5 . . ?
H22A C22 H22B 109.5 . . ?
H22A C22 H22C 109.5 . . ?
H22B C22 H22C 109.5 . . ?
C21 C23 H23A 109.5 . . ?
C21 C23 H23B 109.5 . . ?
C21 C23 H23C 109.5 . . ?
H23A C23 H23B 109.5 . . ?
H23A C23 H23C 109.5 . . ?
H23B C23 H23C 109.5 . . ?
C20 C24 H24 107.7 . . ?
C20 C24 C25 110.17(11) . . ?
C20 C24 C26 112.89(11) . . ?
C25 C24 H24 107.7 . . ?
C26 C24 H24 107.7 . . ?
C26 C24 C25 110.57(13) . . ?
C24 C25 H25A 109.5 . . ?
C24 C25 H25B 109.5 . . ?
C24 C25 H25C 109.5 . . ?
H25A C25 H25B 109.5 . . ?
H25A C25 H25C 109.5 . . ?
H25B C25 H25C 109.5 . . ?
C24 C26 H26A 109.5 . . ?
C24 C26 H26B 109.5 . . ?
C24 C26 H26C 109.5 . . ?
H26A C26 H26B 109.5 . . ?
H26A C26 H26C 109.5 . . ?
H26B C26 H26C 109.5 . . ?
C31 C30 O1 128.86(11) . . ?
C35 C30 O1 109.10(9) . . ?
C35 C30 C31 122.04(11) . . ?
C30 C31 H31 121.9 . . ?
C30 C31 C32 116.20(12) . . ?
C32 C31 H31 121.9 . . ?
C31 C32 H32 119.1 . . ?
C33 C32 C31 121.90(11) . . ?
C33 C32 H32 119.1 . . ?
C32 C33 H33 119.3 . . ?
C32 C33 C34 121.30(12) . . ?
C34 C33 H33 119.3 . . ?
C33 C34 H34 121.9 . . ?
C35 C34 C33 116.28(12) . . ?
C35 C34 H34 121.9 . . ?
C30 C35 O2 109.05(10) . . ?
C30 C35 C34 122.26(11) . . ?
C34 C35 O2 128.69(11) . . ?
N1 B1 N2 104.05(9) . . ?
N1 B1 B2 127.70(10) . . ?
N2 B1 B2 127.89(10) . . ?
O1 B2 B1 126.54(10) . . ?
O2 B2 O1 110.12(10) . . ?
O2 B2 B1 123.17(10) . . ?

loop_
_geom_bond_atom_site_label_1
_geom_bond_atom_site_label_2
_geom_bond_distance
_geom_bond_site_symmetry_2
_geom_bond_publ_flag
O1 C30 1.3858(14) . ?
O1 B2 1.3939(14) . ?
O2 C35 1.3812(13) . ?
O2 B2 1.3908(15) . ?
N1 C1 1.3956(14) . ?
N1 C3 1.4359(13) . ?
N1 B1 1.4307(15) . ?
N2 C2 1.3903(14) . ?
N2 C15 1.4387(13) . ?
N2 B1 1.4330(14) . ?
C1 H1 0.9500 . ?
C1 C2 1.3501(16) . ?
C2 H2 0.9500 . ?
C3 C4 1.4020(16) . ?
C3 C8 1.4014(16) . ?
C4 C5 1.3966(16) . ?
C4 C9 1.5203(17) . ?
C5 H5 0.9500 . ?
C5 C6 1.3825(19) . ?
C6 H6 0.9500 . ?
C6 C7 1.3861(18) . ?
C7 H7 0.9500 . ?
C7 C8 1.3967(16) . ?
C8 C12 1.5220(16) . ?
C9 H9 1.0000 . ?
C9 C10 1.5315(19) . ?
C9 C11 1.5263(19) . ?
C10 H10A 0.9800 . ?
C10 H10B 0.9800 . ?
C10 H10C 0.9800 . ?
C11 H11A 0.9800 . ?
C11 H11B 0.9800 . ?
C11 H11C 0.9800 . ?
C12 H12 1.0000 . ?
C12 C13 1.517(2) . ?
C12 C14 1.507(2) . ?
C13 H13A 0.9800 . ?
C13 H13B 0.9800 . ?
C13 H13C 0.9800 . ?
C14 H14A 0.9800 . ?
C14 H14B 0.9800 . ?
C14 H14C 0.9800 . ?
C15 C16 1.3968(16) . ?
C15 C20 1.4052(16) . ?
C16 C17 1.3974(17) . ?
C16 C21 1.5194(17) . ?
C17 H17 0.9500 . ?
C17 C18 1.3818(19) . ?
C18 H18 0.9500 . ?
C18 C19 1.3810(19) . ?
C19 H19 0.9500 . ?
C19 C20 1.3958(16) . ?
C20 C24 1.5186(17) . ?
C21 H21 1.0000 . ?
C21 C22 1.5293(19) . ?
C21 C23 1.531(2) . ?
C22 H22A 0.9800 . ?
C22 H22B 0.9800 . ?
C22 H22C 0.9800 . ?
C23 H23A 0.9800 . ?
C23 H23B 0.9800 . ?
C23 H23C 0.9800 . ?
C24 H24 1.0000 . ?
C24 C25 1.5258(19) . ?
C24 C26 1.5190(19) . ?
C25 H25A 0.9800 . ?
C25 H25B 0.9800 . ?
C25 H25C 0.9800 . ?
C26 H26A 0.9800 . ?
C26 H26B 0.9800 . ?
C26 H26C 0.9800 . ?
C30 C31 1.3797(16) . ?
C30 C35 1.3785(16) . ?
C31 H31 0.9500 . ?
C31 C32 1.3925(19) . ?
C32 H32 0.9500 . ?
C32 C33 1.385(2) . ?
C33 H33 0.9500 . ?
C33 C34 1.3966(18) . ?
C34 H34 0.9500 . ?
C34 C35 1.3786(17) . ?
B1 B2 1.6877(17) . ?

loop_
_geom_torsion_atom_site_label_1
_geom_torsion_atom_site_label_2
_geom_torsion_atom_site_label_3
_geom_torsion_atom_site_label_4
_geom_torsion
_geom_torsion_site_symmetry_1
_geom_torsion_site_symmetry_2
_geom_torsion_site_symmetry_3
_geom_torsion_site_symmetry_4
_geom_torsion_publ_flag
O1 C30 C31 C32 -178.64(11) . . . . ?
O1 C30 C35 O2 -0.96(12) . . . . ?
O1 C30 C35 C34 178.23(10) . . . . ?
N1 C1 C2 N2 -0.32(13) . . . . ?
N1 C3 C4 C5 -177.83(10) . . . . ?
N1 C3 C4 C9 0.23(16) . . . . ?
N1 C3 C8 C7 177.88(10) . . . . ?
N1 C3 C8 C12 -0.20(16) . . . . ?
N1 B1 B2 O1 35.23(18) . . . . ?
N1 B1 B2 O2 -139.52(12) . . . . ?
N2 C15 C16 C17 176.06(10) . . . . ?
N2 C15 C16 C21 -5.67(16) . . . . ?
N2 C15 C20 C19 -175.56(10) . . . . ?
N2 C15 C20 C24 3.18(16) . . . . ?
N2 B1 B2 O1 -152.83(11) . . . . ?
N2 B1 B2 O2 32.43(18) . . . . ?
C1 N1 C3 C4 -89.22(13) . . . . ?
C1 N1 C3 C8 91.54(13) . . . . ?
C1 N1 B1 N2 -1.24(12) . . . . ?
C1 N1 B1 B2 172.22(11) . . . . ?
C2 N2 C15 C16 94.37(13) . . . . ?
C2 N2 C15 C20 -86.86(13) . . . . ?
C2 N2 B1 N1 1.04(12) . . . . ?
C2 N2 B1 B2 -172.40(11) . . . . ?
C3 N1 C1 C2 173.92(10) . . . . ?
C3 N1 B1 N2 -173.56(10) . . . . ?
C3 N1 B1 B2 -0.11(18) . . . . ?
C3 C4 C5 C6 -0.18(18) . . . . ?
C3 C4 C9 C10 -106.41(13) . . . . ?
C3 C4 C9 C11 130.02(12) . . . . ?
C3 C8 C12 C13 115.56(16) . . . . ?
C3 C8 C12 C14 -120.18(14) . . . . ?
C4 C3 C8 C7 -1.33(17) . . . . ?
C4 C3 C8 C12 -179.41(11) . . . . ?
C4 C5 C6 C7 -1.04(19) . . . . ?
C5 C4 C9 C10 71.61(15) . . . . ?
C5 C4 C9 C11 -51.95(16) . . . . ?
C5 C6 C7 C8 1.10(19) . . . . ?
C6 C7 C8 C3 0.06(17) . . . . ?
C6 C7 C8 C12 178.18(11) . . . . ?
C7 C8 C12 C13 -62.46(18) . . . . ?
C7 C8 C12 C14 61.79(16) . . . . ?
C8 C3 C4 C5 1.39(17) . . . . ?
C8 C3 C4 C9 179.45(11) . . . . ?
C9 C4 C5 C6 -178.28(12) . . . . ?
C15 N2 C2 C1 179.69(10) . . . . ?
C15 N2 B1 N1 -179.13(10) . . . . ?
C15 N2 B1 B2 7.43(18) . . . . ?
C15 C16 C17 C18 0.24(18) . . . . ?
C15 C16 C21 C22 128.79(12) . . . . ?
C15 C16 C21 C23 -108.10(14) . . . . ?
C15 C20 C24 C25 -93.67(14) . . . . ?
C15 C20 C24 C26 142.18(13) . . . . ?
C16 C15 C20 C19 3.16(17) . . . . ?
C16 C15 C20 C24 -178.09(11) . . . . ?
C16 C17 C18 C19 1.6(2) . . . . ?
C17 C16 C21 C22 -52.98(16) . . . . ?
C17 C16 C21 C23 70.13(16) . . . . ?
C17 C18 C19 C20 -1.0(2) . . . . ?
C18 C19 C20 C15 -1.26(18) . . . . ?
C18 C19 C20 C24 180.00(12) . . . . ?
C19 C20 C24 C25 85.03(14) . . . . ?
C19 C20 C24 C26 -39.12(17) . . . . ?
C20 C15 C16 C17 -2.66(17) . . . . ?
C20 C15 C16 C21 175.61(11) . . . . ?
C21 C16 C17 C18 -178.06(12) . . . . ?
C30 O1 B2 O2 0.87(12) . . . . ?
C30 O1 B2 B1 -174.45(10) . . . . ?
C30 C31 C32 C33 0.13(19) . . . . ?
C31 C30 C35 O2 179.31(10) . . . . ?
C31 C30 C35 C34 -1.50(18) . . . . ?
C31 C32 C33 C34 -0.9(2) . . . . ?
C32 C33 C34 C35 0.46(19) . . . . ?
C33 C34 C35 O2 179.72(11) . . . . ?
C33 C34 C35 C30 0.70(18) . . . . ?
C35 O2 B2 O1 -1.44(12) . . . . ?
C35 O2 B2 B1 174.07(10) . . . . ?
C35 C30 C31 C32 1.04(18) . . . . ?
B1 N1 C1 C2 1.01(13) . . . . ?
B1 N1 C3 C4 82.20(14) . . . . ?
B1 N1 C3 C8 -97.05(14) . . . . ?
B1 N2 C2 C1 -0.48(13) . . . . ?
B1 N2 C15 C16 -85.43(14) . . . . ?
B1 N2 C15 C20 93.34(13) . . . . ?
B2 O1 C30 C31 179.76(12) . . . . ?
B2 O1 C30 C35 0.05(12) . . . . ?
B2 O2 C35 C30 1.45(12) . . . . ?
B2 O2 C35 C34 -177.67(12) . . . . ?

loop_
_exptl_oxdiff_crystal_face_indexfrac_h
_exptl_oxdiff_crystal_face_indexfrac_k
_exptl_oxdiff_crystal_face_indexfrac_l
_exptl_oxdiff_crystal_face_x
_exptl_oxdiff_crystal_face_y
_exptl_oxdiff_crystal_face_z
2.0000 0.0000 -1.0000 -0.0228 -0.0970 0.1627
-2.0000 -0.0000 1.0000 0.0228 0.0970 -0.1627
0.0000 -1.0000 2.0000 0.1647 -0.1312 -0.1060
-0.0000 1.0000 -2.0000 -0.1647 0.1312 0.1060
1.0000 2.0000 2.0000 -0.2501 -0.2330 -0.1255
-1.0000 -1.0000 -2.0000 0.1133 0.2267 0.1026
-1.0000 -1.0000 1.0000 0.1552 0.0204 -0.0907
1.0000 1.0000 -1.0000 -0.1552 -0.0204 0.0907
1.0000 0.0000 2.0000 0.0235 -0.2204 -0.0797
-1.0000 -0.0000 -2.0000 -0.0235 0.2204 0.0797
-2.0000 -1.0000 -1.0000 0.1317 0.2409 -0.0110
2.0000 1.0000 1.0000 -0.1317 -0.2409 0.0110
-2.0000 -1.0000 0.0000 0.1456 0.1721 -0.0754
2.0000 1.0000 -0.0000 -0.1456 -0.1721 0.0754
-2.0000 -0.0000 -1.0000 -0.0051 0.2346 -0.0338
2.0000 0.0000 1.0000 0.0051 -0.2346 0.0338
1.0000 -1.0000 2.0000 0.1603 -0.2141 -0.0569
-2.0000 1.0000 -2.0000 -0.1559 0.2971 0.0077
2.0000 -1.0000 2.0000 0.1559 -0.2971 -0.0077
-2.0000 -1.0000 1.0000 0.1596 0.1033 -0.1399
1.0000 -1.0000 1.0000 0.1463 -0.1454 0.0076
1.0000 0.0000 -0.0000 -0.0044 -0.0829 0.0491
2.0000 -2.0000 -1.0000 0.2508 -0.0845 0.2085
-1.0000 2.0000 1.0000 -0.2552 0.0015 -0.1593
